data_2225153
loop_
_publ_author_name
'Zhang, Wei'
'Wang, Yifeng'
'Zhang, Guangcun'
'Xu, Xiangsheng'

_publ_section_title
;Ethyl
 (2<i>S</i>,4<i>R</i>)-4-(4-bromophenyl)-2-hydroxy-5,10-dioxo-3,4,5,10-tetrahydro-2<i>H</i>-benzo[<i>g</i>]chromene-2-carboxylate
;
_journal_coeditor_code ZQ2026
_journal_issue 2
_journal_name_full 'Acta Crystallographica Section E'
_journal_page_first o388
_journal_paper_doi 10.1107/S1600536810001315
_journal_volume 66
_journal_year 2010
_chemical_formula_iupac 'C22 H17 Br O6'
_chemical_formula_moiety 'C22 H17 Br O6'
_chemical_formula_sum 'C22 H17 Br O6'
_chemical_formula_weight 457.27
_chemical_name_systematic
;
Ethyl (2<i>S</i>,4<i>R</i>)-4-(4-bromophenyl)-2-hydroxy-5,10-dioxo-3,4,5,10-
tetrahydro-2<i>H</i>-benzo[<i>g</i>]chromene-2-carboxylate
;
_space_group_IT_number 4
_symmetry_cell_setting monoclinic
_symmetry_space_group_name_Hall 'P 2yb'
_symmetry_space_group_name_H-M 'P 1 21 1'
_atom_sites_solution_hydrogens geom
_atom_sites_solution_primary direct
_atom_sites_solution_secondary difmap
_cell_angle_alpha 90.00
_cell_angle_beta 96.323(2)
_cell_angle_gamma 90.00
_cell_formula_units_Z 2
_cell_length_a 8.2993(6)
_cell_length_b 9.9445(7)
_cell_length_c 12.4884(10)
_cell_measurement_reflns_used 6026
_cell_measurement_temperature 296.0(10)
_cell_measurement_theta_max 27.4
_cell_measurement_theta_min 3.1
_cell_volume 1024.43(13)
_computing_cell_refinement 'PROCESS-AUTO (Rigaku, 2006)'
_computing_data_collection 'PROCESS-AUTO (Rigaku, 2006)'
_computing_data_reduction 'CrystalStructure (Rigaku, 2007)'
_computing_molecular_graphics 'ORTEP-3 for windows (Farrugia, 1997)'
_computing_publication_material 'WinGX (Farrugia, 1999)'
_computing_structure_refinement 'SHELXL97 (Sheldrick, 2008)'
_computing_structure_solution 'SHELXS97 (Sheldrick, 2008)'
_diffrn_ambient_temperature 296.0(10)
_diffrn_detector_area_resol_mean 10.00
_diffrn_measured_fraction_theta_full 0.997
_diffrn_measured_fraction_theta_max 0.997
_diffrn_measurement_device_type 'Rigaku R-AXIS RAPID'
_diffrn_measurement_method \w
_diffrn_radiation_monochromator graphite
_diffrn_radiation_source 'rolling anode'
_diffrn_radiation_type MoK\a
_diffrn_radiation_wavelength 0.71073
_diffrn_reflns_av_R_equivalents 0.0358
_diffrn_reflns_av_sigmaI/netI 0.0672
_diffrn_reflns_limit_h_max 9
_diffrn_reflns_limit_h_min -10
_diffrn_reflns_limit_k_max 12
_diffrn_reflns_limit_k_min -12
_diffrn_reflns_limit_l_max 16
_diffrn_reflns_limit_l_min -16
_diffrn_reflns_number 9887
_diffrn_reflns_theta_full 27.44
_diffrn_reflns_theta_max 27.44
_diffrn_reflns_theta_min 3.11
_exptl_absorpt_coefficient_mu 2.042
_exptl_absorpt_correction_T_max 0.5645
_exptl_absorpt_correction_T_min 0.5201
_exptl_absorpt_correction_type multi-scan
_exptl_absorpt_process_details '(ABSCOR; Higashi, 1995)'
_exptl_crystal_colour yellow
_exptl_crystal_density_diffrn 1.482
_exptl_crystal_density_method 'not measured'
_exptl_crystal_description block
_exptl_crystal_F_000 464
_exptl_crystal_size_max 0.32
_exptl_crystal_size_mid 0.30
_exptl_crystal_size_min 0.28
_refine_diff_density_max 0.299
_refine_diff_density_min -0.372
_refine_ls_abs_structure_details 'Flack (1983), 2082 Friedel pairs'
_refine_ls_abs_structure_Flack -0.008(11)
_refine_ls_extinction_coef 0.032(3)
_refine_ls_extinction_expression Fc^*^=kFc[1+0.001xFc^2^\l^3^/sin(2\q)]^-1/4^
_refine_ls_extinction_method 'SHELXL97 (Sheldrick, 2008)'
_refine_ls_goodness_of_fit_ref 1.002
_refine_ls_hydrogen_treatment constr
_refine_ls_matrix_type full
_refine_ls_number_parameters 273
_refine_ls_number_reflns 4549
_refine_ls_number_restraints 3
_refine_ls_restrained_S_all 1.002
_refine_ls_R_factor_all 0.1084
_refine_ls_R_factor_gt 0.0371
_refine_ls_shift/su_max 0.000
_refine_ls_shift/su_mean 0.000
_refine_ls_structure_factor_coef Fsqd
_refine_ls_weighting_details 'calc w=1/[\s^2^(Fo^2^)+(0.0455P)^2^+0.1250P] where P=(Fo^2^+2Fc^2^)/3'
_refine_ls_weighting_scheme calc
_refine_ls_wR_factor_gt 0.0830
_refine_ls_wR_factor_ref 0.1220
_reflns_number_gt 2257
_reflns_number_total 4549
_reflns_threshold_expression I>2\s(I)
_cod_data_source_file zq2026.cif
_cod_data_source_block I
_cod_original_sg_symbol_H-M 'P 21'
_cod_database_code 2225153
_cod_database_fobs_code 2225153

loop_
_symmetry_equiv_pos_as_xyz
'x, y, z'
'-x, y+1/2, -z'

loop_
_atom_site_type_symbol
_atom_site_label
_atom_site_fract_x
_atom_site_fract_y
_atom_site_fract_z
_atom_site_U_iso_or_equiv
_atom_site_adp_type
_atom_site_calc_flag
_atom_site_refinement_flags
_atom_site_occupancy
_atom_site_disorder_assembly
_atom_site_disorder_group
Br Br1 0.33160(10) 0.08140(7) 0.99547(5) 0.1284(4) Uani d . 1 . .
O O2 0.4425(4) 0.3938(3) 0.2686(3) 0.0777(8) Uani d . 1 . .
O O3 0.5431(3) 0.4731(3) 0.4648(2) 0.0672(7) Uani d . 1 A .
O O1 0.0040(4) 0.4443(3) 0.5476(3) 0.0859(10) Uani d . 1 . .
O O5 0.6613(4) 0.2659(3) 0.5810(3) 0.0889(10) Uani d . 1 . .
C C9 0.1656(5) 0.3695(4) 0.2984(4) 0.0611(10) Uani d . 1 . .
O O4 0.7341(3) 0.5933(3) 0.5658(3) 0.0775(8) Uani d . 1 A .
H H4 0.8167 0.5502 0.5593 0.093 Uiso calc R 1 . .
C C1 0.3205(5) 0.5027(4) 0.6295(3) 0.0570(10) Uani d . 1 . .
H H1 0.2390 0.5695 0.6443 0.068 Uiso calc R 1 . .
O O6 0.7358(5) 0.3924(4) 0.7236(3) 0.1036(12) Uani d D 1 . .
C C11 0.3827(5) 0.4427(4) 0.4456(3) 0.0538(10) Uani d . 1 . .
C C12 0.6071(5) 0.5058(4) 0.5745(4) 0.0606(10) Uani d . 1 . .
C C4 0.0525(5) 0.3817(4) 0.3718(3) 0.0590(10) Uani d . 1 . .
C C2 0.2738(5) 0.4529(4) 0.5170(3) 0.0531(9) Uani d . 1 . .
C C14 0.3196(4) 0.3945(4) 0.7159(3) 0.0569(10) Uani d . 1 . .
C C15 0.3232(6) 0.4341(4) 0.8218(4) 0.0771(13) Uani d . 1 . .
H H15 0.3219 0.5255 0.8375 0.093 Uiso calc R 1 . .
C C13 0.4825(4) 0.5773(5) 0.6336(3) 0.0615(9) Uani d . 1 A .
H H13A 0.4633 0.6660 0.6025 0.074 Uiso calc R 1 . .
H H13B 0.5261 0.5890 0.7083 0.074 Uiso calc R 1 . .
C C8 0.1163(7) 0.3247(5) 0.1949(4) 0.0797(13) Uani d . 1 . .
H H8 0.1922 0.3135 0.1461 0.096 Uiso calc R 1 . .
C C7 -0.0437(7) 0.2971(5) 0.1644(4) 0.0874(15) Uani d . 1 . .
H H7 -0.0758 0.2688 0.0943 0.105 Uiso calc R 1 . .
C C19 0.3191(5) 0.2591(4) 0.6952(4) 0.0629(11) Uani d . 1 . .
H H19 0.3151 0.2295 0.6243 0.076 Uiso calc R 1 . .
C C3 0.1041(5) 0.4276(4) 0.4823(4) 0.0630(11) Uani d . 1 . .
C C10 0.3394(5) 0.4014(4) 0.3315(4) 0.0618(11) Uani d . 1 . .
C C20 0.6695(5) 0.3722(5) 0.6254(4) 0.0685(11) Uani d . 1 A .
C C5 -0.1090(5) 0.3531(4) 0.3391(4) 0.0707(11) Uani d . 1 . .
H H5 -0.1852 0.3627 0.3879 0.085 Uiso calc R 1 . .
C C6 -0.1585(6) 0.3107(5) 0.2360(4) 0.0795(14) Uani d . 1 . .
H H6 -0.2670 0.2915 0.2148 0.095 Uiso calc R 1 . .
C C16 0.3287(6) 0.3430(5) 0.9056(4) 0.0887(14) Uani d . 1 . .
H H16 0.3334 0.3723 0.9766 0.106 Uiso calc R 1 . .
C C18 0.3245(5) 0.1658(4) 0.7774(4) 0.0755(13) Uani d . 1 . .
H H18 0.3264 0.0744 0.7616 0.091 Uiso calc R 1 . .
C C17 0.3270(6) 0.2071(5) 0.8817(4) 0.0789(13) Uani d . 1 . .
C C21A 0.8604(17) 0.2834(14) 0.7646(12) 0.132(5) Uani d PD 0.640(10) A 1
H H21A 0.8698 0.2138 0.7112 0.159 Uiso calc PR 0.640(10) A 1
H H21B 0.9665 0.3215 0.7868 0.159 Uiso calc PR 0.640(10) A 1
C C22A 0.7845(17) 0.2353(15) 0.8537(12) 0.147(4) Uani d PD 0.640(10) A 1
H H22A 0.8593 0.1800 0.8983 0.221 Uiso calc PR 0.640(10) A 1
H H22B 0.6907 0.1833 0.8280 0.221 Uiso calc PR 0.640(10) A 1
H H22C 0.7523 0.3101 0.8950 0.221 Uiso calc PR 0.640(10) A 1
C C21B 0.763(3) 0.2550(18) 0.780(3) 0.132(5) Uani d PD 0.360(10) A 2
H H21C 0.6731 0.2300 0.8194 0.159 Uiso calc PR 0.360(10) A 2
H H21D 0.7829 0.1840 0.7297 0.159 Uiso calc PR 0.360(10) A 2
C C22B 0.903(3) 0.289(3) 0.849(2) 0.147(4) Uani d PD 0.360(10) A 2
H H22D 0.8842 0.2739 0.9224 0.221 Uiso calc PR 0.360(10) A 2
H H22E 0.9294 0.3819 0.8392 0.221 Uiso calc PR 0.360(10) A 2
H H22F 0.9924 0.2339 0.8322 0.221 Uiso calc PR 0.360(10) A 2

loop_
_atom_site_aniso_label
_atom_site_aniso_U_11
_atom_site_aniso_U_22
_atom_site_aniso_U_33
_atom_site_aniso_U_12
_atom_site_aniso_U_13
_atom_site_aniso_U_23
Br1 0.2086(8) 0.0939(4) 0.0809(4) 0.0050(5) 0.0071(4) 0.0256(3)
O2 0.0728(19) 0.096(2) 0.068(2) -0.0024(17) 0.0246(16) -0.0008(16)
O3 0.0554(17) 0.0802(18) 0.067(2) -0.0018(14) 0.0092(14) 0.0006(15)
O1 0.0552(17) 0.128(3) 0.075(2) 0.0008(16) 0.0111(17) -0.0089(19)
O5 0.094(2) 0.0616(19) 0.109(3) 0.0086(17) 0.005(2) -0.0157(18)
C9 0.063(3) 0.062(2) 0.057(3) -0.002(2) 0.002(2) 0.0062(19)
O4 0.0591(16) 0.0631(16) 0.110(2) -0.0151(15) 0.0098(17) 0.004(2)
C1 0.060(2) 0.051(2) 0.061(3) 0.0031(18) 0.011(2) -0.0041(18)
O6 0.132(3) 0.079(2) 0.091(3) 0.025(2) -0.027(2) 0.006(2)
C11 0.054(2) 0.052(2) 0.056(3) 0.0022(16) 0.006(2) 0.0052(17)
C12 0.055(2) 0.058(2) 0.067(3) -0.0071(19) 0.002(2) -0.0010(19)
C4 0.051(2) 0.062(2) 0.062(3) -0.0003(18) 0.000(2) 0.0078(19)
C2 0.042(2) 0.055(2) 0.062(3) 0.0040(16) 0.0023(19) 0.0026(17)
C14 0.062(2) 0.053(2) 0.055(3) -0.0003(19) 0.0055(19) -0.0066(18)
C15 0.118(4) 0.053(2) 0.062(3) -0.006(2) 0.016(3) -0.004(2)
C13 0.063(2) 0.0481(18) 0.073(3) -0.001(2) 0.0057(19) 0.001(2)
C8 0.092(4) 0.094(3) 0.053(3) -0.003(3) 0.009(3) 0.001(2)
C7 0.091(4) 0.103(4) 0.063(3) -0.008(3) -0.013(3) -0.005(3)
C19 0.071(3) 0.058(2) 0.060(3) -0.0003(19) 0.009(2) -0.0053(19)
C3 0.060(3) 0.064(2) 0.066(3) 0.0035(18) 0.010(2) -0.0004(19)
C10 0.063(3) 0.057(2) 0.066(3) -0.002(2) 0.013(2) 0.010(2)
C20 0.062(3) 0.065(3) 0.077(3) 0.004(2) 0.002(2) 0.000(2)
C5 0.062(3) 0.077(3) 0.073(3) -0.006(2) 0.007(2) 0.002(2)
C6 0.077(3) 0.082(3) 0.076(4) -0.007(2) -0.006(3) 0.003(3)
C16 0.126(4) 0.085(3) 0.056(3) 0.002(3) 0.014(3) -0.012(2)
C18 0.093(4) 0.057(3) 0.075(3) -0.003(2) 0.005(3) -0.001(2)
C17 0.097(4) 0.073(3) 0.065(3) 0.004(2) 0.004(3) -0.005(2)
C21A 0.160(14) 0.136(8) 0.092(7) -0.003(9) -0.021(10) 0.026(7)
C22A 0.133(10) 0.180(12) 0.129(9) -0.002(9) 0.013(9) 0.027(9)
C21B 0.160(14) 0.136(8) 0.092(7) -0.003(9) -0.021(10) 0.026(7)
C22B 0.133(10) 0.180(12) 0.129(9) -0.002(9) 0.013(9) 0.027(9)

loop_
_atom_type_symbol
_atom_type_description
_atom_type_scat_dispersion_real
_atom_type_scat_dispersion_imag
_atom_type_scat_source
C C 0.0033 0.0016 'International Tables Vol C Tables 4.2.6.8 and 6.1.1.4'
H H 0.0000 0.0000 'International Tables Vol C Tables 4.2.6.8 and 6.1.1.4'
O O 0.0106 0.0060 'International Tables Vol C Tables 4.2.6.8 and 6.1.1.4'
Br Br -0.2901 2.4595 'International Tables Vol C Tables 4.2.6.8 and 6.1.1.4'

loop_
_geom_angle_atom_site_label_1
_geom_angle_atom_site_label_2
_geom_angle_atom_site_label_3
_geom_angle_site_symmetry_1
_geom_angle_site_symmetry_3
_geom_angle
_geom_angle_publ_flag
C11 O3 C12 . . 117.8(3) ?
C8 C9 C4 . . 119.5(4) ?
C8 C9 C10 . . 120.3(4) ?
C4 C9 C10 . . 120.2(4) ?
C12 O4 H4 . . 109.5 ?
C2 C1 C14 . . 114.1(3) ?
C2 C1 C13 . . 109.0(3) ?
C14 C1 C13 . . 113.0(3) ?
C2 C1 H1 . . 106.7 ?
C14 C1 H1 . . 106.7 ?
C13 C1 H1 . . 106.7 ?
C20 O6 C21B . . 108.5(11) ?
C20 O6 C21A . . 113.7(7) ?
C2 C11 O3 . . 125.7(4) ?
C2 C11 C10 . . 123.2(4) ?
O3 C11 C10 . . 111.0(3) ?
O4 C12 O3 . . 105.7(3) ?
O4 C12 C13 . . 108.1(3) ?
O3 C12 C13 . . 111.6(3) ?
O4 C12 C20 . . 110.6(3) ?
O3 C12 C20 . . 105.5(3) ?
C13 C12 C20 . . 114.9(4) ?
C9 C4 C5 . . 119.4(4) ?
C9 C4 C3 . . 119.9(4) ?
C5 C4 C3 . . 120.8(4) ?
C11 C2 C3 . . 119.4(4) ?
C11 C2 C1 . . 121.6(3) ?
C3 C2 C1 . . 118.7(4) ?
C19 C14 C15 . . 117.5(4) ?
C19 C14 C1 . . 124.0(4) ?
C15 C14 C1 . . 118.5(3) ?
C14 C15 C16 . . 122.4(4) ?
C14 C15 H15 . . 118.8 ?
C16 C15 H15 . . 118.8 ?
C12 C13 C1 . . 113.6(3) ?
C12 C13 H13A . . 108.8 ?
C1 C13 H13A . . 108.8 ?
C12 C13 H13B . . 108.8 ?
C1 C13 H13B . . 108.8 ?
H13A C13 H13B . . 107.7 ?
C7 C8 C9 . . 120.1(5) ?
C7 C8 H8 . . 120.0 ?
C9 C8 H8 . . 120.0 ?
C8 C7 C6 . . 121.1(5) ?
C8 C7 H7 . . 119.4 ?
C6 C7 H7 . . 119.4 ?
C14 C19 C18 . . 121.4(4) ?
C14 C19 H19 . . 119.3 ?
C18 C19 H19 . . 119.3 ?
O1 C3 C2 . . 118.7(4) ?
O1 C3 C4 . . 120.9(4) ?
C2 C3 C4 . . 120.5(4) ?
O2 C10 C11 . . 121.2(4) ?
O2 C10 C9 . . 122.1(4) ?
C11 C10 C9 . . 116.6(4) ?
O5 C20 O6 . . 124.8(4) ?
O5 C20 C12 . . 125.1(4) ?
O6 C20 C12 . . 110.1(4) ?
C6 C5 C4 . . 121.2(4) ?
C6 C5 H5 . . 119.4 ?
C4 C5 H5 . . 119.4 ?
C5 C6 C7 . . 118.7(5) ?
C5 C6 H6 . . 120.7 ?
C7 C6 H6 . . 120.7 ?
C15 C16 C17 . . 118.6(4) ?
C15 C16 H16 . . 120.7 ?
C17 C16 H16 . . 120.7 ?
C17 C18 C19 . . 120.2(4) ?
C17 C18 H18 . . 119.9 ?
C19 C18 H18 . . 119.9 ?
C18 C17 C16 . . 119.9(4) ?
C18 C17 Br1 . . 121.0(4) ?
C16 C17 Br1 . . 119.0(4) ?
C22A C21A O6 . . 99.0(10) ?
C22A C21A H21A . . 112.0 ?
O6 C21A H21A . . 112.0 ?
C22A C21A H21B . . 112.0 ?
O6 C21A H21B . . 112.0 ?
H21A C21A H21B . . 109.6 ?
C22B C21B O6 . . 97.8(16) ?
C22B C21B H21C . . 112.2 ?
O6 C21B H21C . . 112.2 ?
C22B C21B H21D . . 112.2 ?
O6 C21B H21D . . 112.2 ?
H21C C21B H21D . . 109.8 ?
C21B C22B H22D . . 109.5 ?
C21B C22B H22E . . 109.5 ?
H22D C22B H22E . . 109.5 ?
C21B C22B H22F . . 109.5 ?
H22D C22B H22F . . 109.5 ?
H22E C22B H22F . . 109.5 ?

loop_
_geom_bond_atom_site_label_1
_geom_bond_atom_site_label_2
_geom_bond_site_symmetry_2
_geom_bond_distance
_geom_bond_publ_flag
Br1 C17 . 1.889(5) ?
O2 C10 . 1.226(5) ?
O3 C11 . 1.360(5) ?
O3 C12 . 1.451(5) ?
O1 C3 . 1.238(5) ?
O5 C20 . 1.192(5) ?
C9 C8 . 1.386(6) ?
C9 C4 . 1.387(6) ?
C9 C10 . 1.490(6) ?
O4 C12 . 1.380(5) ?
O4 H4 . 0.8200 ?
C1 C2 . 1.500(5) ?
C1 C14 . 1.524(6) ?
C1 C13 . 1.531(5) ?
C1 H1 . 0.9800 ?
O6 C20 . 1.304(5) ?
O6 C21B . 1.541(12) ?
O6 C21A . 1.546(11) ?
C11 C2 . 1.341(6) ?
C11 C10 . 1.489(6) ?
C12 C13 . 1.513(6) ?
C12 C20 . 1.538(6) ?
C4 C5 . 1.387(6) ?
C4 C3 . 1.472(6) ?
C2 C3 . 1.450(6) ?
C14 C19 . 1.371(5) ?
C14 C15 . 1.377(6) ?
C15 C16 . 1.381(6) ?
C15 H15 . 0.9300 ?
C13 H13A . 0.9700 ?
C13 H13B . 0.9700 ?
C8 C7 . 1.368(7) ?
C8 H8 . 0.9300 ?
C7 C6 . 1.384(7) ?
C7 H7 . 0.9300 ?
C19 C18 . 1.381(6) ?
C19 H19 . 0.9300 ?
C5 C6 . 1.374(7) ?
C5 H5 . 0.9300 ?
C6 H6 . 0.9300 ?
C16 C17 . 1.383(6) ?
C16 H16 . 0.9300 ?
C18 C17 . 1.364(6) ?
C18 H18 . 0.9300 ?
C21A C22A . 1.420(13) ?
C21A H21A . 0.9700 ?
C21A H21B . 0.9700 ?
C22A H22A . 0.9600 ?
C22A H22B . 0.9600 ?
C22A H22C . 0.9600 ?
C21B C22B . 1.415(14) ?
C21B H21C . 0.9700 ?
C21B H21D . 0.9700 ?
C22B H22D . 0.9600 ?
C22B H22E . 0.9600 ?
C22B H22F . 0.9600 ?

loop_
_geom_hbond_atom_site_label_D
_geom_hbond_atom_site_label_H
_geom_hbond_atom_site_label_A
_geom_hbond_site_symmetry_A
_geom_hbond_distance_DH
_geom_hbond_distance_HA
_geom_hbond_distance_DA
_geom_hbond_angle_DHA
O4 H4 O1 1_655 0.82 1.90 2.716(4) 177

loop_
_geom_torsion_atom_site_label_1
_geom_torsion_atom_site_label_2
_geom_torsion_atom_site_label_3
_geom_torsion_atom_site_label_4
_geom_torsion_site_symmetry_1
_geom_torsion_site_symmetry_2
_geom_torsion_site_symmetry_3
_geom_torsion_site_symmetry_4
_geom_torsion
_geom_torsion_publ_flag
C12 O3 C11 C2 . . . . 7.0(5) ?
C12 O3 C11 C10 . . . . -175.6(3) ?
C11 O3 C12 O4 . . . . -150.5(3) ?
C11 O3 C12 C13 . . . . -33.2(4) ?
C11 O3 C12 C20 . . . . 92.3(4) ?
C8 C9 C4 C5 . . . . -2.1(6) ?
C10 C9 C4 C5 . . . . 179.3(4) ?
C8 C9 C4 C3 . . . . 179.2(4) ?
C10 C9 C4 C3 . . . . 0.6(5) ?
O3 C11 C2 C3 . . . . 174.9(3) ?
C10 C11 C2 C3 . . . . -2.3(5) ?
O3 C11 C2 C1 . . . . 0.8(6) ?
C10 C11 C2 C1 . . . . -176.3(3) ?
C14 C1 C2 C11 . . . . -109.5(4) ?
C13 C1 C2 C11 . . . . 18.0(5) ?
C14 C1 C2 C3 . . . . 76.5(4) ?
C13 C1 C2 C3 . . . . -156.1(3) ?
C2 C1 C14 C19 . . . . 16.4(5) ?
C13 C1 C14 C19 . . . . -108.9(4) ?
C2 C1 C14 C15 . . . . -165.1(4) ?
C13 C1 C14 C15 . . . . 69.5(5) ?
C19 C14 C15 C16 . . . . 1.0(7) ?
C1 C14 C15 C16 . . . . -177.6(4) ?
O4 C12 C13 C1 . . . . 168.5(3) ?
O3 C12 C13 C1 . . . . 52.7(4) ?
C20 C12 C13 C1 . . . . -67.4(4) ?
C2 C1 C13 C12 . . . . -44.0(4) ?
C14 C1 C13 C12 . . . . 84.1(4) ?
C4 C9 C8 C7 . . . . 2.1(7) ?
C10 C9 C8 C7 . . . . -179.2(4) ?
C9 C8 C7 C6 . . . . -1.2(8) ?
C15 C14 C19 C18 . . . . -0.9(6) ?
C1 C14 C19 C18 . . . . 177.5(4) ?
C11 C2 C3 O1 . . . . -176.2(4) ?
C1 C2 C3 O1 . . . . -2.0(5) ?
C11 C2 C3 C4 . . . . 4.3(5) ?
C1 C2 C3 C4 . . . . 178.5(3) ?
C9 C4 C3 O1 . . . . 177.1(4) ?
C5 C4 C3 O1 . . . . -1.6(6) ?
C9 C4 C3 C2 . . . . -3.5(5) ?
C5 C4 C3 C2 . . . . 177.9(4) ?
C2 C11 C10 O2 . . . . 179.7(4) ?
O3 C11 C10 O2 . . . . 2.2(5) ?
C2 C11 C10 C9 . . . . -0.5(5) ?
O3 C11 C10 C9 . . . . -178.1(3) ?
C8 C9 C10 O2 . . . . 2.5(6) ?
C4 C9 C10 O2 . . . . -178.8(4) ?
C8 C9 C10 C11 . . . . -177.3(4) ?
C4 C9 C10 C11 . . . . 1.4(5) ?
C21B O6 C20 O5 . . . . -13.4(15) ?
C21A O6 C20 O5 . . . . 22.5(9) ?
C21B O6 C20 C12 . . . . 167.8(14) ?
C21A O6 C20 C12 . . . . -156.2(7) ?
O4 C12 C20 O5 . . . . -115.1(5) ?
O3 C12 C20 O5 . . . . -1.3(5) ?
C13 C12 C20 O5 . . . . 122.1(5) ?
O4 C12 C20 O6 . . . . 63.6(5) ?
O3 C12 C20 O6 . . . . 177.5(4) ?
C13 C12 C20 O6 . . . . -59.2(5) ?
C9 C4 C5 C6 . . . . 1.1(6) ?
C3 C4 C5 C6 . . . . 179.8(4) ?
C4 C5 C6 C7 . . . . -0.2(7) ?
C8 C7 C6 C5 . . . . 0.2(8) ?
C14 C15 C16 C17 . . . . -1.4(8) ?
C14 C19 C18 C17 . . . . 1.4(7) ?
C19 C18 C17 C16 . . . . -1.8(7) ?
C19 C18 C17 Br1 . . . . 179.2(3) ?
C15 C16 C17 C18 . . . . 1.8(8) ?
C15 C16 C17 Br1 . . . . -179.2(4) ?
C20 O6 C21A C22A . . . . -119.4(11) ?
C21B O6 C21A C22A . . . . -31(2) ?
C20 O6 C21B C22B . . . . 149(2) ?
C21A O6 C21B C22B . . . . 43.5(16) ?
